data_9017351
loop_
_publ_author_name
'Lafuente, B.'
'Downs, R. T.'
'Yang H and Jenkins, R. A.'

_publ_section_title
;
 Calcioferrite with composition (Ca3.94Sr0.06)Mg1.01(Fe2.93Al1.07)(PO4)6(OH)4*12H2O
;
_journal_name_full 'Acta Crystallographica, Section E'
_journal_page_first 116
_journal_page_last 117
_journal_volume 70
_journal_year 2014
_chemical_compound_source 'Moculta quarry, Angaston, Australia'
_chemical_formula_sum 'Al0.534 Ca1.97 Fe1.465 H14 Mg0.5 O20 P3 Sr0.03'
_chemical_name_mineral Calcioferrite
_space_group_IT_number 15
_space_group_name_Hall '-C 2yc'
_space_group_name_H-M_alt 'C 1 2/c 1'
_symmetry_space_group_name_H-M 'C 1 2/c 1'
_cell_angle_alpha 90
_cell_angle_beta 91.161
_cell_angle_gamma 90
_cell_formula_units_Z 4
_cell_length_a 10.1936
_cell_length_b 24.1959
_cell_length_c 6.3218
_cell_volume 1558.910
_database_code_amcsd 0020012
_exptl_crystal_density_diffrn 2.629
_cod_data_source_file inputs/fixed/downloads/12/12210.cif
_cod_data_source_block 12210
_cod_original_formula_sum 'Ca1.97 Sr.03 Mg.5 Fe1.465 Al.534 P3 O20 H14'
_cod_database_code 9017351

loop_
_space_group_symop_operation_xyz
x,y,z
1/2+x,1/2+y,z
x,-y,1/2+z
1/2+x,1/2-y,1/2+z
-x,y,1/2-z
1/2-x,1/2+y,1/2-z
-x,-y,-z
1/2-x,1/2-y,-z

loop_
_atom_site_aniso_label
_atom_site_aniso_U_11
_atom_site_aniso_U_22
_atom_site_aniso_U_33
_atom_site_aniso_U_12
_atom_site_aniso_U_13
_atom_site_aniso_U_23
Ca1 0.01771 0.01033 0.01325 0.00000 -0.00077 0.00000
Sr1 0.01771 0.01033 0.01325 0.00000 -0.00077 0.00000
Ca2 0.01492 0.01555 0.01596 0.00000 0.00100 0.00000
Mg 0.01147 0.00838 0.01918 0.00000 0.00001 0.00000
Fe1 0.00809 0.00429 0.01035 -0.00082 0.00064 -0.00026
Al1 0.00809 0.00429 0.01035 -0.00082 0.00064 -0.00026
Fe2 0.00876 0.00546 0.00867 0.00000 0.00106 0.00000
Al2 0.00876 0.00546 0.00867 0.00000 0.00106 0.00000
P1 0.01288 0.01022 0.01132 0.00000 0.00190 0.00000
P2 0.01602 0.00925 0.01639 0.00181 0.00494 0.00281
O1 0.02226 0.01756 0.01976 0.00620 0.00828 0.00305
O2 0.02197 0.01472 0.01265 0.00195 0.00223 0.00008
O3 0.02039 0.01290 0.02329 0.00274 -0.00308 -0.00330
O4 0.01962 0.01523 0.02581 0.00556 0.00685 0.00190
O5 0.01600 0.01318 0.02824 0.00308 -0.00339 -0.00359
O6 0.03240 0.02732 0.02607 0.00482 0.01376 0.01184
O-h 0.01971 0.01154 0.02063 -0.00401 -0.00338 0.00478
OW1 0.02986 0.04148 0.02262 -0.00337 -0.00551 0.00396
OW2 0.02208 0.01941 0.02711 -0.00273 -0.00220 -0.00482
Wat3A 0.03967 0.01842 0.02587 0.00872 -0.00617 -0.00463
Wat3B 0.01844 0.01498 0.02595 0.00500 -0.00793 -0.00001

loop_
_atom_site_label
_atom_site_fract_x
_atom_site_fract_y
_atom_site_fract_z
_atom_site_occupancy
_atom_site_U_iso_or_equiv
_atom_site_type_symbol
_atom_site_attached_hydrogens
Ca1 0.00000 0.06262 0.25000 0.97000 0.01378 Ca 0
Sr1 0.00000 0.06262 0.25000 0.03000 0.01378 Sr 0
Ca2 0.00000 0.33191 0.25000 1.00000 0.01546 Ca 0
Mg 0.00000 0.47193 0.25000 0.50000 0.01301 Mg 0
Fe1 0.25000 0.25000 0.00000 0.65100 0.00757 Fe 0
Al1 0.25000 0.25000 0.00000 0.34900 0.00757 Al 0
Fe2 0.00000 0.16865 -0.25000 0.81400 0.00762 Fe 0
Al2 0.00000 0.16865 -0.25000 0.18500 0.00762 Al 0
P1 0.50000 0.30208 -0.25000 1.00000 0.01145 P 0
P2 0.26354 0.11351 0.96145 1.00000 0.01383 P 0
O1 0.61355 0.26286 0.70741 1.00000 0.01975 O 0
O2 0.47000 0.34019 0.56247 1.00000 0.01642 O 0
O3 0.31304 0.17285 0.00510 1.00000 0.01891 O 0
O4 0.37823 0.08573 0.85462 1.00000 0.02014 O 0
O5 0.14385 0.11435 0.80555 1.00000 0.01919 O 0
O6 0.22342 0.08585 0.16495 1.00000 0.02842 O 0
O-h 0.36753 0.27149 0.23426 1.00000 0.01734 O 0
OW1 0.15977 0.32890 0.52251 1.00000 0.03140 O 0
OW2 0.11195 0.02555 0.57697 1.00000 0.02290 O 0
Wat3A 0.11636 0.46651 0.60754 0.50000 0.02808 O 2
Wat3B 0.11928 0.47925 0.53196 0.50000 0.01990 O 2
H11 0.17798 0.34235 0.62021 1.00000 0.03000 H 0
H12 0.21305 0.31142 0.48304 1.00000 0.03000 H 0
H21 0.12256 0.05814 0.67317 1.00000 0.03000 H 0
H22 0.19146 0.01559 0.55282 1.00000 0.03000 H 0
H1 0.37163 0.24959 0.30337 1.00000 0.03000 H 0

loop_
_cod_changelog_entry_id
_cod_changelog_entry_author
_cod_changelog_entry_date
_cod_changelog_entry_text
1
;cod-tools version 3.8.0
Id: cif_guess_AMCSD_atom_types 9574 2023-05-10 09:00:05Z saulius
;
2023-05-10T18:58:08+03:00
;Derived atom types and hydrogen counts
from atom names that follow the AMCSD naming convention
(Wat == water, O-H == hydroxyl).
;

loop_
_cod_related_entry_id
_cod_related_entry_database
_cod_related_entry_code
1 AMCSD 0020012
